data_7201376
loop_
_publ_author_name
'Neumann, Marcus Aurelius'
'Perrin, Marc-Antoine'

_publ_section_title
;
 Can crystal structure prediction guide experimentalists to a new
 polymorph of paracetamol?
;
_journal_issue 11
_journal_name_full CrystEngComm
_journal_page_first 2475
_journal_paper_doi 10.1039/b909819d
_journal_volume 11
_journal_year 2009
_space_group_IT_number 60
_symmetry_cell_setting orthorhombic
_symmetry_Int_Tables_number 60
_symmetry_space_group_name_Hall '-P 2n 2ab'
_symmetry_space_group_name_H-M 'P b c n'
_cell_angle_alpha 90.000000
_cell_angle_beta 90.000000
_cell_angle_gamma 90.000000
_cell_length_a 30.008344
_cell_length_b 8.649133
_cell_length_c 11.573748
_cell_volume 3003.922
_cod_data_source_file b909819d.txt
_cod_data_source_block 28
_cod_struct_determination_method theoretical
_cod_database_code 7201376

loop_
_symmetry_equiv_pos_site_id
_symmetry_equiv_pos_as_xyz
1 x,y,z
2 -x+1/2,-y+1/2,z+1/2
3 -x,y,-z+1/2
4 x+1/2,-y+1/2,-z
5 -x,-y,-z
6 x+1/2,y+1/2,-z+1/2
7 x,-y,z+1/2
8 -x+1/2,y+1/2,z

loop_
_atom_site_label
_atom_site_type_symbol
_atom_site_fract_x
_atom_site_fract_y
_atom_site_fract_z
C0_0 C 0.687205 0.678359 0.751782
C1_0 C 0.666420 0.547438 0.705062
C2_0 C 0.705814 0.669355 0.862513
N3_0 N 0.689827 0.811363 0.680921
C4_0 C 0.665585 0.408889 0.765667
H5_0 H 0.650335 0.554806 0.620933
C6_0 C 0.704994 0.530175 0.923027
H7_0 H 0.722126 0.769567 0.899575
C8_0 C 0.690752 0.961686 0.713429
H9_0 H 0.687822 0.789801 0.593682
C10_0 C 0.685817 0.397829 0.874322
H11_0 H 0.648574 0.309184 0.729491
H12_0 H 0.720469 0.522723 1.007850
C13_0 C 0.690726 1.075839 0.615125
O14_0 O 0.690594 1.003294 0.817135
O15_0 O 0.687039 0.260892 0.933825
H16_0 H 0.700421 1.024616 0.532494
H17_0 H 0.712913 1.172440 0.635774
H18_0 H 0.656849 1.122193 0.604999
H19_0 H 0.686358 0.169044 0.879107
H19_1 H 0.561384 0.667208 0.645700
O15_1 O 0.561141 0.758770 0.590783
C10_1 C 0.564117 0.895789 0.649660
C4_1 C 0.547624 1.030766 0.598516
C6_1 C 0.583644 0.905150 0.759238
C1_1 C 0.547816 1.170406 0.658230
H11_1 H 0.533729 1.025464 0.511867
C2_1 C 0.583870 1.044426 0.818964
H12_1 H 0.599236 0.803657 0.796973
C0_1 C 0.564849 1.177509 0.770767
H5_1 H 0.533690 1.273017 0.619008
H7_1 H 0.599290 1.050333 0.903948
N3_1 N 0.561918 1.309812 0.841913
C8_1 C 0.557326 1.459544 0.810692
H9_1 H 0.563647 1.287820 0.929106
C13_1 C 0.554951 1.572047 0.909739
O14_1 O 0.555909 1.502298 0.707093
H16_1 H 0.544646 1.517252 0.990568
H17_1 H 0.531833 1.665524 0.888139
H18_1 H 0.588116 1.622449 0.924011
